data_1510773
loop_
_publ_author_name
'Simon, A.'
'Mattausch, H.J.'
'Warkentin, E.'
'Oeckler, O.'

_publ_section_title
;
 Metalloktaederdoppel in den Clusterverbindungen Gd10 I16 (C2)2 und Gd10
 Br15 B2 / Tb10 Br15 B2
;
_journal_name_full 'Zeitschrift fuer Anorganische und Allgemeine Chemie'
_journal_page_first 2117
_journal_page_last 2124
_journal_paper_doi 10.1002/1521-3749(200010)626:10<2117::AID-ZAAC2117>3.0.CO;2-H
_journal_volume 626
_journal_year 2000
_chemical_formula_sum 'B2 Br15 Tb10'
_chemical_name_systematic 'Tb10 Br15 B2'
_space_group_IT_number 2
_symmetry_space_group_name_Hall '-P 1'
_symmetry_space_group_name_H-M 'P -1'
_cell_angle_alpha 91.19
_cell_angle_beta 114.51
_cell_angle_gamma 111.1
_cell_formula_units_Z 1
_cell_length_a 8.939
_cell_length_b 9.788
_cell_length_c 10.502
_cell_volume 764.193
_citation_journal_id_ASTM ZAACAB
_cod_data_source_file boron_27.cif
_cod_data_source_block B2Br15Tb10
_cod_original_cell_volume 764.1929
_cod_database_code 1510773

loop_
_symmetry_equiv_pos_as_xyz
x,y,z
-x,-y,-z

loop_
_atom_site_label
_atom_site_type_symbol
_atom_site_fract_x
_atom_site_fract_y
_atom_site_fract_z
_atom_site_occupancy
_atom_site_U_iso_or_equiv
B1 B-2 0.5329 0.1829 0.1263 1 0.0
Br4 Br-1 -0.06362 0.65434 0.76993 1 0.0
Br1 Br-1 0.15758 1.05637 0.69785 1 0.0
Br3 Br-1 0.40568 0.45793 0.65372 1 0.0
Tb1 Tb+2 0.27465 0.92464 0.95095 1 0.0
Tb3 Tb+2 0.47468 0.29484 0.90271 1 0.0
Br7 Br-1 0.35764 0.11562 0.42018 1 0.0
Br2 Br-1 0.22842 0.40878 -0.05737 1 0.0
Br6 Br-1 0.11118 0.7 0.46412 1 0.0
Br8 Br-1 0 0 0 1 0.0
Tb5 Tb+2 0.19711 0.58985 0.72152 1 0.0
Tb4 Tb+2 0.32602 0.25464 0.18119 1 0.0
Br5 Br-1 0.71616 1.24082 0.81806 1 0.0
Tb2 Tb+2 0.4135 0.95954 0.67259 1 0.0
